data_1503482
loop_
_publ_author_name
'Chiu, Melanie'
'Jaun, Bernhard'
'Beels, Marten T. R.'
'Biaggio, Ivan'
'Gisselbrecht, Jean-Paul'
'Boudon, Corinne'
'Schweizer, W. Bernd'
'Kivala, Milan'
'Diederich, Fran\,cois'

_publ_section_title
;
 N,N'-Dicyanoquinone diimide-derived donor-acceptor chromophores:
 conformational analysis and optoelectronic properties.
;
_journal_issue 1
_journal_name_full 'Organic letters'
_journal_page_first 54
_journal_page_last 57
_journal_paper_doi 10.1021/ol202815q
_journal_volume 14
_journal_year 2012
_chemical_compound_source 'LOC ETH Zurich'
_chemical_formula_moiety '2( C728 H28 N6), C18 H20 N2, C1 H4 O'
_chemical_formula_sum 'C75 H80 N14 O'
_chemical_formula_weight 1193.562
_chemical_name_systematic
;
 ?
;
_space_group_IT_number 2
_symmetry_cell_setting triclinic
_symmetry_space_group_name_Hall '-P 1'
_symmetry_space_group_name_H-M 'P -1'
_atom_sites_solution_primary direct
_atom_sites_solution_secondary difmap
_cell_angle_alpha 100.552(2)
_cell_angle_beta 98.525(2)
_cell_angle_gamma 96.793(3)
_cell_formula_units_Z 1
_cell_length_a 11.5040(7)
_cell_length_b 12.1136(7)
_cell_length_c 12.8530(8)
_cell_measurement_reflns_used 25344
_cell_measurement_temperature 100
_cell_measurement_theta_max 20.816
_cell_measurement_theta_min 2.910
_cell_volume 1721.79(18)
_computing_cell_refinement 'HKL Scalepack (Otwinowski & Minor 1997)'
_computing_data_collection KappaCCD
_computing_data_reduction 'Denzo and Scalepak (Otwinowski & Minor, 1997)'
_computing_structure_refinement 'SHELXL-97 (Sheldrick, 2008)'
_computing_structure_solution 'SHELXS-97 (Sheldrick, 2008)'
_diffrn_ambient_temperature 100
_diffrn_measured_fraction_theta_full 0.982
_diffrn_measured_fraction_theta_max 0.982
_diffrn_measurement_device KappaCCD
_diffrn_measurement_method CCD
_diffrn_orient_matrix_type X=UH
_diffrn_orient_matrix_UB_11 -0.03972
_diffrn_orient_matrix_UB_12 -0.05531
_diffrn_orient_matrix_UB_13 0.05715
_diffrn_orient_matrix_UB_21 0.00168
_diffrn_orient_matrix_UB_22 0.04960
_diffrn_orient_matrix_UB_23 0.06892
_diffrn_orient_matrix_UB_31 -0.07425
_diffrn_orient_matrix_UB_32 0.03075
_diffrn_orient_matrix_UB_33 -0.00008
_diffrn_radiation_source 'fine-focus sealed tube'
_diffrn_radiation_type ' MoK\a'
_diffrn_radiation_wavelength_id all
_diffrn_reflns_av_R_equivalents 0.112
_diffrn_reflns_limit_h_max 11
_diffrn_reflns_limit_h_min -11
_diffrn_reflns_limit_k_max 12
_diffrn_reflns_limit_k_min -12
_diffrn_reflns_limit_l_max 12
_diffrn_reflns_limit_l_min -12
_diffrn_reflns_number 6538
_diffrn_reflns_theta_full 20.85
_diffrn_reflns_theta_max 20.85
_diffrn_reflns_theta_min 4.06
_exptl_absorpt_coefficient_mu 0.071
_exptl_absorpt_correction_type none
_exptl_crystal_colour 'red brown'
_exptl_crystal_density_diffrn 1.151
_exptl_crystal_density_method 'not measured'
_exptl_crystal_description Cube
_exptl_crystal_F_000 636
_exptl_crystal_size_max .105
_exptl_crystal_size_mid .075
_exptl_crystal_size_min .045
_refine_diff_density_max 0.621
_refine_diff_density_min -0.302
_refine_diff_density_rms 0.056
_refine_ls_extinction_method none
_refine_ls_goodness_of_fit_ref 1.280
_refine_ls_hydrogen_treatment constr
_refine_ls_matrix_type full
_refine_ls_number_parameters 424
_refine_ls_number_reflns 3565
_refine_ls_number_restraints 2
_refine_ls_restrained_S_all 1.281
_refine_ls_R_factor_all 0.1624
_refine_ls_R_factor_gt 0.0988
_refine_ls_shift/su_max 0.032
_refine_ls_shift/su_mean 0.001
_refine_ls_structure_factor_coef Fsqd
_refine_ls_weighting_details 'calc w=1/[\s^2^(Fo^2^)+ (0.1000P)^2^+0.0000P] where P=(Fo^2^+2Fc^2^)/3'
_refine_ls_weighting_scheme calc
_refine_ls_wR_factor_gt 0.2314
_refine_ls_wR_factor_ref 0.2618
_reflns_number_gt 2119
_reflns_number_total 3565
_reflns_threshold_expression >2sigma(I)
_cod_data_source_file ol202815q_si_002.cif
_cod_data_source_block 3c
_cod_depositor_comments
;
The following automatic conversions were performed:

'_symmetry_cell_setting' value 'Triclinic' changed to 'triclinic'
according to /home/saulius/struct/CIF-dictionaries/cif_core.dic
dictionary named 'cif_core.dic' version 2.4.1 from 2010-06-29.

Automatic conversion script
Id: cif_fix_values 1715 2011-07-08 13:25:40Z adriana 
;
_cod_original_cell_volume 1721.8(2)
_cod_original_sg_symbol_H-M 'P -1          '
_cod_original_formula_sum 'C75 H80 N14 O '
_cod_database_code 1503482

loop_
_symmetry_equiv_pos_as_xyz
+X,+Y,+Z
-X,-Y,-Z

loop_
_atom_site_label
_atom_site_type_symbol
_atom_site_fract_x
_atom_site_fract_y
_atom_site_fract_z
_atom_site_U_iso_or_equiv
_atom_site_adp_type
_atom_site_occupancy
_atom_site_symmetry_multiplicity
_atom_site_calc_flag
_atom_site_refinement_flags
_atom_site_disorder_assembly
_atom_site_disorder_group
N2 N 0.7307(5) 0.1252(5) 0.0877(5) 0.0420(17) Uani 1 1 d . . .
N5 N 0.7927(6) -0.0569(6) 0.1236(6) 0.056(2) Uani 1 1 d . . .
N12 N 0.6160(5) 0.6279(5) 0.0919(5) 0.0437(17) Uani 1 1 d . . .
N21 N 1.0736(5) 0.3936(6) 0.5876(6) 0.060(2) Uani 1 1 d . . .
N32 N 0.3620(6) -0.1944(5) 0.3208(5) 0.0451(17) Uani 1 1 d . . .
N34 N 0.1723(7) -0.2684(6) 0.1928(6) 0.069(2) Uani 1 1 d . . .
C1 C 0.7619(6) 0.0280(8) 0.1129(6) 0.046(2) Uani 1 1 d . . .
C3 C 0.6924(6) 0.1958(6) 0.1613(6) 0.0340(18) Uani 1 1 d . . .
C4 C 0.6863(6) 0.1668(6) 0.2693(6) 0.0370(19) Uani 1 1 d . . .
C6 C 0.6696(5) 0.3037(6) 0.1423(6) 0.0323(18) Uani 1 1 d . . .
C7 C 0.6188(6) 0.3784(6) 0.2127(6) 0.038(2) Uani 1 1 d . . .
C8 C 0.5981(6) 0.4836(6) 0.1970(6) 0.041(2) Uani 1 1 d . . .
C9 C 0.6290(6) 0.5217(6) 0.1049(6) 0.0361(19) Uani 1 1 d . . .
C10 C 0.6763(6) 0.4470(6) 0.0312(6) 0.0367(19) Uani 1 1 d . . .
C11 C 0.6942(6) 0.3418(6) 0.0486(6) 0.039(2) Uani 1 1 d . . .
C13 C 0.5709(8) 0.7075(7) 0.1708(7) 0.056(2) Uani 1 1 d . . .
C14 C 0.6608(7) 0.6711(7) 0.0043(7) 0.052(2) Uani 1 1 d . . .
C15 C 0.7836(6) 0.2251(6) 0.3522(6) 0.041(2) Uani 1 1 d . . .
C16 C 0.7753(6) 0.2436(6) 0.4625(6) 0.042(2) Uani 1 1 d . . .
C17 C 0.8702(6) 0.2994(6) 0.5410(6) 0.047(2) Uani 1 1 d . . .
C18 C 0.9785(6) 0.3401(7) 0.5114(7) 0.048(2) Uani 1 1 d . . .
C19 C 0.9858(6) 0.3254(7) 0.4022(7) 0.048(2) Uani 1 1 d . . .
C20 C 0.8915(6) 0.2727(6) 0.3257(7) 0.049(2) Uani 1 1 d . . .
C22 C 1.0685(8) 0.4091(10) 0.7014(7) 0.087(3) Uani 1 1 d . . .
C23 C 1.1870(6) 0.4261(8) 0.5564(7) 0.065(3) Uani 1 1 d . . .
C24 C 0.5993(6) 0.0790(6) 0.2802(6) 0.0377(19) Uani 1 1 d . . .
C25 C 0.6233(6) 0.0138(6) 0.3623(6) 0.0385(19) Uani 1 1 d . . .
C26 C 0.5485(6) -0.0743(6) 0.3767(6) 0.042(2) Uani 1 1 d . . .
C27 C 0.4350(6) -0.1056(6) 0.3068(6) 0.0366(19) Uani 1 1 d . . .
C28 C 0.4094(6) -0.0432(6) 0.2260(6) 0.040(2) Uani 1 1 d . . .
C29 C 0.4847(6) 0.0445(6) 0.2073(6) 0.0349(19) Uani 1 1 d . . .
C30 C 0.4421(6) 0.1037(6) 0.1198(6) 0.046(2) Uani 1 1 d . . .
C31 C 0.5817(7) -0.1413(7) 0.4597(7) 0.050(2) Uani 1 1 d . . .
C33 C 0.2609(9) -0.2278(7) 0.2499(7) 0.052(2) Uani 1 1 d . . .
C35 C 0.4622(6) 0.4801(7) 0.4619(7) 0.052(2) Uani 1 1 d . . .
C36 C 0.3704(7) 0.4317(7) 0.3696(6) 0.045(2) Uani 1 1 d . . .
C37 C 0.3088(7) 0.5043(7) 0.3146(7) 0.048(2) Uani 1 1 d . . .
C38 C 0.2156(7) 0.4606(8) 0.2310(7) 0.051(2) Uani 1 1 d . . .
C39 C 0.1757(7) 0.3417(8) 0.1989(7) 0.056(2) Uani 1 1 d . . .
C40 C 0.2418(7) 0.2706(7) 0.2507(7) 0.053(2) Uani 1 1 d . . .
C41 C 0.3367(7) 0.3152(7) 0.3354(7) 0.055(2) Uani 1 1 d . . .
N42 N 0.0805(6) 0.2988(7) 0.1182(6) 0.065(2) Uani 1 1 d . . .
C43 C 0.0235(8) 0.3743(9) 0.0580(8) 0.078(3) Uani 1 1 d . . .
C44 C 0.0474(8) 0.1781(9) 0.0802(9) 0.080(3) Uani 1 1 d . . .
C46 C 0.050(5) 0.041(5) 0.466(4) 0.13(2) Uiso 0.232(13) 1 d PD A 1
O47 O 0.101(3) 0.004(3) 0.372(3) 0.137(16) Uiso 0.232(13) 1 d PD A 1
C48 C 0.097(2) 0.106(2) 0.584(2) 0.035(8) Uiso 0.268(13) 1 d PD A 2
O49 O 0.139(4) 0.156(3) 0.690(3) 0.189(19) Uiso 0.268(13) 1 d PD A 2
H7 H 0.5973 0.3550 0.2756 0.046 Uiso 1 1 d R . .
H8 H 0.5619 0.5314 0.2470 0.049 Uiso 1 1 d R . .
H10 H 0.6960 0.4712 -0.0319 0.044 Uiso 1 1 d R . .
H11 H 0.7248 0.2916 -0.0040 0.047 Uiso 1 1 d R . .
H13A H 0.5687 0.7784 0.1480 0.068 Uiso 1 1 d R . .
H13B H 0.6233 0.7194 0.2386 0.068 Uiso 1 1 d R . .
H13C H 0.4925 0.6768 0.1783 0.068 Uiso 1 1 d R . .
H14A H 0.6457 0.7477 0.0065 0.063 Uiso 1 1 d R . .
H14B H 0.6211 0.6240 -0.0629 0.063 Uiso 1 1 d R . .
H14C H 0.7447 0.6694 0.0113 0.063 Uiso 1 1 d R . .
H16 H 0.7020 0.2182 0.4840 0.050 Uiso 1 1 d R . .
H17 H 0.8628 0.3087 0.6154 0.057 Uiso 1 1 d R . .
H19 H 1.0591 0.3534 0.3821 0.057 Uiso 1 1 d R . .
H20 H 0.8973 0.2668 0.2512 0.058 Uiso 1 1 d R . .
H22A H 1.1430 0.4480 0.7432 0.104 Uiso 1 1 d R . .
H22B H 1.0518 0.3357 0.7188 0.104 Uiso 1 1 d R . .
H22C H 1.0063 0.4525 0.7171 0.104 Uiso 1 1 d R . .
H23A H 1.2442 0.4623 0.6193 0.078 Uiso 1 1 d R . .
H23B H 1.1783 0.4775 0.5081 0.078 Uiso 1 1 d R . .
H23C H 1.2138 0.3592 0.5214 0.078 Uiso 1 1 d R . .
H25 H 0.6969 0.0342 0.4124 0.046 Uiso 1 1 d R . .
H28 H 0.3337 -0.0628 0.1790 0.048 Uiso 1 1 d R . .
H30A H 0.3644 0.0674 0.0829 0.055 Uiso 1 1 d R . .
H30B H 0.4966 0.1005 0.0700 0.055 Uiso 1 1 d R . .
H30C H 0.4389 0.1816 0.1504 0.055 Uiso 1 1 d R . .
H31A H 0.5214 -0.1341 0.5167 0.060 Uiso 0.86(6) 1 calc PR . .
H31B H 0.6714 -0.1091 0.5010 0.060 Uiso 0.86(6) 1 calc PR . .
H31C H 0.5763 -0.2294 0.4215 0.060 Uiso 0.86(6) 1 calc PR . .
H31D H 0.6580 -0.1810 0.4428 0.060 Uiso 0.14(6) 1 calc PR . .
H31E H 0.5080 -0.2060 0.4584 0.060 Uiso 0.14(6) 1 calc PR . .
H31F H 0.6031 -0.0857 0.5380 0.060 Uiso 0.14(6) 1 calc PR . .
H37 H 0.3340 0.5848 0.3363 0.058 Uiso 1 1 d R . .
H38 H 0.1755 0.5108 0.1935 0.061 Uiso 1 1 d R . .
H40 H 0.2193 0.1900 0.2274 0.063 Uiso 1 1 d R . .
H41 H 0.3799 0.2648 0.3699 0.066 Uiso 1 1 d R . .
H43A H -0.0177 0.4322 0.1111 0.15(5) Uiso 1 1 calc R . .
H43B H -0.0440 0.3244 -0.0072 0.12(4) Uiso 1 1 calc R . .
H43C H 0.0897 0.4226 0.0251 0.13(4) Uiso 1 1 calc R . .
H44A H 0.1159 0.1443 0.0396 0.09(3) Uiso 1 1 calc R . .
H44B H -0.0365 0.1611 0.0244 0.07(2) Uiso 1 1 calc R . .
H44C H 0.0377 0.1377 0.1480 0.12(4) Uiso 1 1 calc R . .
H46A H -0.0155 -0.0180 0.4676 0.197 Uiso 0.232(13) 1 d PR A 1
H46B H 0.0188 0.1126 0.4626 0.197 Uiso 0.232(13) 1 d PR A 1
H46C H 0.1095 0.0517 0.5314 0.197 Uiso 0.232(13) 1 d PR A 1
H47 H 0.1298 0.0621 0.3522 0.205 Uiso 0.232(13) 1 d PR A 1
H48A H 0.1451 0.1307 0.5333 0.053 Uiso 0.268(13) 1 d PR A 2
H48C H 0.0167 0.1247 0.5675 0.053 Uiso 0.268(13) 1 d PR A 2
H48B H 0.0927 0.0236 0.5776 0.053 Uiso 0.268(13) 1 d PR A 2
H49 H 0.1752 0.2208 0.6896 0.284 Uiso 0.268(13) 1 d PR A 2

loop_
_atom_site_aniso_label
_atom_site_aniso_U_11
_atom_site_aniso_U_22
_atom_site_aniso_U_33
_atom_site_aniso_U_23
_atom_site_aniso_U_13
_atom_site_aniso_U_12
N2 0.045(4) 0.040(4) 0.040(4) 0.010(4) 0.005(3) 0.002(3)
N5 0.060(4) 0.046(4) 0.057(5) 0.003(4) 0.004(4) 0.008(4)
N12 0.052(4) 0.045(4) 0.035(4) 0.009(4) 0.012(3) 0.006(3)
N21 0.042(4) 0.092(5) 0.036(5) -0.001(4) 0.013(4) -0.013(4)
N32 0.048(4) 0.046(4) 0.038(4) 0.008(3) 0.008(4) -0.006(3)
N34 0.072(5) 0.079(6) 0.048(5) 0.016(4) 0.012(5) -0.030(4)
C1 0.040(5) 0.043(6) 0.042(6) -0.006(4) -0.004(4) -0.002(4)
C3 0.026(4) 0.042(5) 0.030(5) 0.002(4) 0.003(4) 0.002(3)
C4 0.040(4) 0.039(4) 0.032(5) 0.009(4) 0.005(4) 0.002(4)
C6 0.026(4) 0.034(5) 0.031(5) 0.005(4) -0.003(4) -0.006(3)
C7 0.031(4) 0.042(5) 0.036(5) 0.005(4) 0.006(4) -0.007(4)
C8 0.041(4) 0.041(5) 0.037(5) 0.008(4) 0.004(4) -0.003(4)
C9 0.034(4) 0.035(5) 0.036(5) 0.010(4) 0.001(4) -0.006(3)
C10 0.036(4) 0.041(5) 0.032(5) 0.008(4) 0.007(4) 0.001(4)
C11 0.039(4) 0.048(5) 0.028(5) 0.009(4) 0.004(4) -0.005(4)
C13 0.070(6) 0.050(5) 0.050(6) 0.006(5) 0.016(5) 0.010(4)
C14 0.059(5) 0.052(5) 0.046(6) 0.015(4) 0.006(4) 0.007(4)
C15 0.042(5) 0.050(5) 0.027(5) 0.004(4) 0.004(4) -0.008(4)
C16 0.039(4) 0.060(5) 0.028(5) 0.012(4) 0.014(4) -0.003(4)
C17 0.044(5) 0.066(6) 0.025(5) 0.000(4) 0.006(4) -0.002(4)
C18 0.034(5) 0.074(6) 0.030(6) 0.005(4) 0.001(4) -0.004(4)
C19 0.026(4) 0.076(6) 0.039(6) 0.015(5) 0.009(4) -0.009(4)
C20 0.044(5) 0.059(5) 0.042(6) 0.019(4) 0.007(4) -0.008(4)
C22 0.055(6) 0.140(10) 0.045(7) -0.013(6) 0.013(5) -0.024(6)
C23 0.043(5) 0.094(7) 0.042(6) -0.010(5) 0.009(4) -0.018(5)
C24 0.034(4) 0.035(4) 0.044(5) 0.007(4) 0.012(4) 0.001(4)
C25 0.045(4) 0.043(5) 0.027(5) 0.012(4) 0.004(4) 0.002(4)
C26 0.046(5) 0.043(5) 0.036(5) 0.010(4) 0.004(4) 0.008(4)
C27 0.040(4) 0.037(5) 0.037(5) 0.012(4) 0.017(4) 0.001(4)
C28 0.039(4) 0.044(5) 0.036(5) 0.006(4) 0.011(4) 0.006(4)
C29 0.030(4) 0.044(5) 0.029(5) 0.005(4) 0.004(4) 0.005(4)
C30 0.040(4) 0.050(5) 0.046(5) 0.011(4) 0.000(4) 0.006(4)
C31 0.056(5) 0.055(5) 0.043(6) 0.022(4) 0.007(4) 0.002(4)
C33 0.066(6) 0.050(6) 0.044(6) 0.019(5) 0.020(6) -0.009(5)
C35 0.049(6) 0.075(6) 0.039(6) 0.021(5) 0.014(4) 0.014(5)
C36 0.043(5) 0.062(6) 0.033(5) 0.016(4) 0.011(4) 0.009(4)
C37 0.042(5) 0.057(5) 0.042(6) 0.008(4) 0.008(5) 0.000(4)
C38 0.040(5) 0.077(7) 0.041(6) 0.023(5) 0.012(4) 0.007(4)
C39 0.046(5) 0.078(7) 0.046(6) 0.012(5) 0.021(5) 0.004(5)
C40 0.053(5) 0.055(5) 0.054(6) 0.013(5) 0.021(5) 0.006(5)
C41 0.061(6) 0.055(6) 0.057(7) 0.023(5) 0.023(5) 0.013(5)
N42 0.050(5) 0.090(6) 0.045(5) 0.008(5) 0.004(4) -0.008(4)
C43 0.049(6) 0.115(8) 0.057(7) 0.000(7) -0.001(5) 0.005(6)
C44 0.054(6) 0.088(8) 0.083(8) -0.012(7) 0.012(6) -0.002(5)

loop_
_atom_type_symbol
_atom_type_description
_atom_type_scat_dispersion_real
_atom_type_scat_dispersion_imag
_atom_type_scat_source
C C 0.0033 0.0016 'International Tables Vol C Tables 4.2.6.8 and 6.1.1.4'
H H 0.0000 0.0000 'International Tables Vol C Tables 4.2.6.8 and 6.1.1.4'
N N 0.0061 0.0033 'International Tables Vol C Tables 4.2.6.8 and 6.1.1.4'
O O 0.0106 0.0060 'International Tables Vol C Tables 4.2.6.8 and 6.1.1.4'

loop_
_diffrn_radiation_wavelength
0.71073

loop_
_geom_angle_atom_site_label_1
_geom_angle_atom_site_label_2
_geom_angle_atom_site_label_3
_geom_angle
_geom_angle_site_symmetry_1
C3 N2 C1 117.9(7) .
C9 N12 C14 120.0(6) .
C9 N12 C13 121.9(7) .
C14 N12 C13 117.7(6) .
C18 N21 C22 121.5(7) .
C18 N21 C23 120.1(7) .
C22 N21 C23 118.1(7) .
C33 N32 C27 116.9(6) .
N5 C1 N2 172.4(9) .
N2 C3 C6 119.8(7) .
N2 C3 C4 119.5(6) .
C6 C3 C4 120.4(7) .
C24 C4 C15 125.2(7) .
C24 C4 C3 120.5(6) .
C15 C4 C3 113.8(6) .
C7 C6 C11 115.5(6) .
C7 C6 C3 122.6(7) .
C11 C6 C3 122.0(7) .
C8 C7 C6 123.6(7) .
C7 C8 C9 119.7(7) .
N12 C9 C10 121.8(7) .
N12 C9 C8 120.3(7) .
C10 C9 C8 117.9(7) .
C11 C10 C9 120.9(7) .
C10 C11 C6 122.4(7) .
C16 C15 C20 116.6(7) .
C16 C15 C4 122.5(7) .
C20 C15 C4 120.8(7) .
C17 C16 C15 121.5(7) .
C16 C17 C18 120.0(7) .
N21 C18 C19 120.5(7) .
N21 C18 C17 120.8(7) .
C19 C18 C17 118.7(7) .
C20 C19 C18 120.9(7) .
C19 C20 C15 122.1(8) .
C4 C24 C25 120.3(6) .
C4 C24 C29 123.1(6) .
C25 C24 C29 116.5(6) .
C26 C25 C24 124.9(7) .
C25 C26 C27 118.3(7) .
C25 C26 C31 122.0(7) .
C27 C26 C31 119.7(7) .
N32 C27 C28 124.4(7) .
N32 C27 C26 117.7(7) .
C28 C27 C26 117.8(7) .
C29 C28 C27 125.3(7) .
C28 C29 C24 117.1(6) .
C28 C29 C30 118.4(6) .
C24 C29 C30 124.4(6) .
N34 C33 N32 172.1(9) .
C35 C35 C36 179.8(14) 2_666
C41 C36 C37 118.3(7) .
C41 C36 C35 122.0(7) .
C37 C36 C35 119.6(8) .
C38 C37 C36 120.9(8) .
C37 C38 C39 121.5(7) .
N42 C39 C40 121.9(9) .
N42 C39 C38 121.3(8) .
C40 C39 C38 116.7(8) .
C41 C40 C39 121.5(8) .
C36 C41 C40 120.9(7) .
C39 N42 C44 120.7(8) .
C39 N42 C43 120.1(8) .
C44 N42 C43 118.5(8) .
C8 C7 H7 117.8 .
C6 C7 H7 118.6 .
C7 C8 H8 120.6 .
C9 C8 H8 119.8 .
C11 C10 H10 120.5 .
C9 C10 H10 118.7 .
C10 C11 H11 119.2 .
C6 C11 H11 118.4 .
N12 C13 H13A 109.7 .
N12 C13 H13B 108.6 .
H13A C13 H13B 109.5 .
N12 C13 H13C 110.1 .
H13A C13 H13C 109.5 .
H13B C13 H13C 109.5 .
N12 C14 H14A 109.9 .
N12 C14 H14B 109.0 .
H14A C14 H14B 109.5 .
N12 C14 H14C 109.5 .
H14A C14 H14C 109.5 .
H14B C14 H14C 109.5 .
C17 C16 H16 118.8 .
C15 C16 H16 119.7 .
C16 C17 H17 119.7 .
C18 C17 H17 120.3 .
C20 C19 H19 120.4 .
C18 C19 H19 118.7 .
C19 C20 H20 119.4 .
C15 C20 H20 118.5 .
N21 C22 H22A 110.3 .
N21 C22 H22B 108.6 .
H22A C22 H22B 109.5 .
N21 C22 H22C 109.5 .
H22A C22 H22C 109.5 .
H22B C22 H22C 109.5 .
N21 C23 H23A 109.5 .
N21 C23 H23B 109.9 .
H23A C23 H23B 109.5 .
N21 C23 H23C 108.9 .
H23A C23 H23C 109.5 .
H23B C23 H23C 109.5 .
C26 C25 H25 115.8 .
C24 C25 H25 119.2 .
C29 C28 H28 115.9 .
C27 C28 H28 118.8 .
C29 C30 H30A 110.2 .
C29 C30 H30B 108.9 .
H30A C30 H30B 109.5 .
C29 C30 H30C 109.4 .
H30A C30 H30C 109.5 .
H30B C30 H30C 109.5 .
C26 C31 H31A 109.5 .
C26 C31 H31B 109.5 .
H31A C31 H31B 109.5 .
C26 C31 H31C 109.5 .
H31A C31 H31C 109.5 .
H31B C31 H31C 109.5 .
C26 C31 H31D 109.5 .
H31A C31 H31D 141.1 .
H31B C31 H31D 56.3 .
H31C C31 H31D 56.3 .
C26 C31 H31E 109.5 .
H31A C31 H31E 56.3 .
H31B C31 H31E 141.1 .
H31C C31 H31E 56.3 .
H31D C31 H31E 109.5 .
C26 C31 H31F 109.5 .
H31A C31 H31F 56.3 .
H31B C31 H31F 56.3 .
H31C C31 H31F 141.1 .
H31D C31 H31F 109.5 .
H31E C31 H31F 109.5 .
C38 C37 H37 120.7 .
C36 C37 H37 118.4 .
C37 C38 H38 120.0 .
C39 C38 H38 118.5 .
C41 C40 H40 120.3 .
C39 C40 H40 118.2 .
C36 C41 H41 119.3 .
C40 C41 H41 119.8 .
N42 C43 H43A 109.5 .
N42 C43 H43B 109.5 .
H43A C43 H43B 109.5 .
N42 C43 H43C 109.5 .
H43A C43 H43C 109.5 .
H43B C43 H43C 109.5 .
N42 C44 H44A 109.5 .
N42 C44 H44B 109.5 .
H44A C44 H44B 109.5 .
N42 C44 H44C 109.5 .
H44A C44 H44C 109.5 .
H44B C44 H44C 109.5 .
O47 C46 H46A 107.5 .
O47 C46 H46B 110.4 .
H46A C46 H46B 109.5 .
O47 C46 H46C 110.5 .
H46A C46 H46C 109.5 .
H46B C46 H46C 109.5 .
O47 C46 H48A 102.7 .
H46A C46 H48A 144.8 .
H46B C46 H48A 75.4 .
H46C C46 H48A 41.2 .
O47 C46 H48B 125.9 .
H46A C46 H48B 83.0 .
H46B C46 H48B 115.4 .
H46C C46 H48B 27.0 .
H48A C46 H48B 64.6 .
C46 O47 H47 108.1 .
O49 C48 H46C 141.8 .
O49 C48 H48A 114.5 .
H46C C48 H48A 63.7 .
O49 C48 H48C 106.2 .
H46C C48 H48C 110.1 .
H48A C48 H48C 109.5 .
O49 C48 H48B 107.6 .
H46C C48 H48B 48.6 .
H48A C48 H48B 109.5 .
H48C C48 H48B 109.5 .
C48 O49 H49 105.5 .

loop_
_geom_bond_atom_site_label_1
_geom_bond_atom_site_label_2
_geom_bond_distance
_geom_bond_site_symmetry_2
N2 C3 1.318(9) .
N2 C1 1.351(11) .
N5 C1 1.151(9) .
N12 C9 1.350(9) .
N12 C14 1.460(9) .
N12 C13 1.464(10) .
N21 C18 1.363(10) .
N21 C22 1.451(11) .
N21 C23 1.452(10) .
N32 C33 1.337(11) .
N32 C27 1.340(8) .
N34 C33 1.161(10) .
C3 C6 1.420(9) .
C3 C4 1.502(10) .
C4 C24 1.413(9) .
C4 C15 1.439(10) .
C6 C7 1.400(10) .
C6 C11 1.419(10) .
C7 C8 1.369(9) .
C8 C9 1.424(10) .
C9 C10 1.403(10) .
C10 C11 1.367(9) .
C15 C16 1.414(10) .
C15 C20 1.419(10) .
C16 C17 1.384(10) .
C17 C18 1.415(10) .
C18 C19 1.398(10) .
C19 C20 1.357(10) .
C24 C25 1.443(9) .
C24 C29 1.467(9) .
C25 C26 1.348(9) .
C26 C27 1.438(10) .
C26 C31 1.487(10) .
C27 C28 1.409(10) .
C28 C29 1.369(9) .
C29 C30 1.494(9) .
C35 C35 1.193(16) 2_666
C35 C36 1.447(10) .
C36 C41 1.388(10) .
C36 C37 1.415(10) .
C37 C38 1.378(11) .
C38 C39 1.424(11) .
C39 N42 1.369(11) .
C39 C40 1.407(11) .
C40 C41 1.400(11) .
N42 C44 1.440(11) .
N42 C43 1.454(11) .
C46 O47 1.44(2) .
C48 O49 1.38(2) .
C7 H7 0.9600 .
C8 H8 0.9599 .
C10 H10 0.9601 .
C11 H11 0.9599 .
C13 H13A 0.9600 .
C13 H13B 0.9600 .
C13 H13C 0.9601 .
C14 H14A 0.9600 .
C14 H14B 0.9600 .
C14 H14C 0.9601 .
C16 H16 0.9600 .
C17 H17 0.9600 .
C19 H19 0.9599 .
C20 H20 0.9601 .
C22 H22A 0.9600 .
C22 H22B 0.9600 .
C22 H22C 0.9600 .
C23 H23A 0.9600 .
C23 H23B 0.9601 .
C23 H23C 0.9600 .
C25 H25 0.9599 .
C28 H28 0.9601 .
C30 H30A 0.9600 .
C30 H30B 0.9600 .
C30 H30C 0.9600 .
C31 H31A 1.0800 .
C31 H31B 1.0800 .
C31 H31C 1.0800 .
C31 H31D 1.0800 .
C31 H31E 1.0800 .
C31 H31F 1.0800 .
C37 H37 0.9600 .
C38 H38 0.9601 .
C40 H40 0.9600 .
C41 H41 0.9599 .
C43 H43A 1.0870 .
C43 H43B 1.0870 .
C43 H43C 1.0870 .
C44 H44A 1.0870 .
C44 H44B 1.0870 .
C44 H44C 1.0870 .
C46 H46A 0.9800 .
C46 H46B 0.9800 .
C46 H46C 0.9800 .
C46 H48A 1.4897 .
C46 H48B 1.5067 .
O47 H47 0.8400 .
C48 H46C 0.8927 .
C48 H48A 0.9800 .
C48 H48C 0.9800 .
C48 H48B 0.9800 .
O49 H49 0.8400 .

loop_
_geom_torsion_atom_site_label_1
_geom_torsion_atom_site_label_2
_geom_torsion_atom_site_label_3
_geom_torsion_atom_site_label_4
_geom_torsion
C3 N2 C1 N5 -174(6)
C1 N2 C3 C6 173.9(6)
C1 N2 C3 C4 0.6(9)
N2 C3 C4 C24 -71.4(9)
C6 C3 C4 C24 115.3(7)
N2 C3 C4 C15 101.0(8)
C6 C3 C4 C15 -72.2(8)
N2 C3 C6 C7 174.1(6)
C4 C3 C6 C7 -12.7(9)
N2 C3 C6 C11 -4.3(9)
C4 C3 C6 C11 169.0(6)
C11 C6 C7 C8 -2.8(9)
C3 C6 C7 C8 178.7(6)
C6 C7 C8 C9 -0.1(10)
C14 N12 C9 C10 -5.2(10)
C13 N12 C9 C10 -177.6(6)
C14 N12 C9 C8 172.8(6)
C13 N12 C9 C8 0.3(10)
C7 C8 C9 N12 -175.8(6)
C7 C8 C9 C10 2.2(9)
N12 C9 C10 C11 176.7(6)
C8 C9 C10 C11 -1.3(9)
C9 C10 C11 C6 -1.8(10)
C7 C6 C11 C10 3.8(9)
C3 C6 C11 C10 -177.8(6)
C24 C4 C15 C16 -31.5(11)
C3 C4 C15 C16 156.4(7)
C24 C4 C15 C20 152.0(7)
C3 C4 C15 C20 -20.1(10)
C20 C15 C16 C17 -3.7(11)
C4 C15 C16 C17 179.7(7)
C15 C16 C17 C18 0.4(11)
C22 N21 C18 C19 -179.5(8)
C23 N21 C18 C19 -6.0(12)
C22 N21 C18 C17 1.2(13)
C23 N21 C18 C17 174.7(7)
C16 C17 C18 N21 -178.9(7)
C16 C17 C18 C19 1.8(11)
N21 C18 C19 C20 -179.7(8)
C17 C18 C19 C20 -0.4(12)
C18 C19 C20 C15 -3.2(12)
C16 C15 C20 C19 5.2(11)
C4 C15 C20 C19 -178.2(7)
C15 C4 C24 C25 -21.7(11)
C3 C4 C24 C25 149.8(7)
C15 C4 C24 C29 161.9(7)
C3 C4 C24 C29 -26.5(11)
C4 C24 C25 C26 -177.2(8)
C29 C24 C25 C26 -0.6(11)
C24 C25 C26 C27 -1.1(11)
C24 C25 C26 C31 176.9(7)
C33 N32 C27 C28 3.0(11)
C33 N32 C27 C26 -174.9(7)
C25 C26 C27 N32 179.1(7)
C31 C26 C27 N32 1.0(11)
C25 C26 C27 C28 1.0(11)
C31 C26 C27 C28 -177.1(7)
N32 C27 C28 C29 -177.0(8)
C26 C27 C28 C29 0.9(11)
C27 C28 C29 C24 -2.6(11)
C27 C28 C29 C30 -178.4(7)
C4 C24 C29 C28 178.9(7)
C25 C24 C29 C28 2.3(10)
C4 C24 C29 C30 -5.6(11)
C25 C24 C29 C30 177.9(7)
C27 N32 C33 N34 163(7)
C41 C36 C37 C38 1.8(11)
C35 C36 C37 C38 -175.6(7)
C36 C37 C38 C39 1.8(12)
C37 C38 C39 N42 177.8(8)
C37 C38 C39 C40 -4.9(11)
N42 C39 C40 C41 -178.0(8)
C38 C39 C40 C41 4.7(11)
C37 C36 C41 C40 -2.0(11)
C35 C36 C41 C40 175.3(8)
C39 C40 C41 C36 -1.4(12)
C40 C39 N42 C44 -2.5(12)
C38 C39 N42 C44 174.6(8)
C40 C39 N42 C43 -172.5(8)
C38 C39 N42 C43 4.6(12)
